data_2004312
loop_
_publ_author_name
'De Simone, C. A.'
'Zukerman-Schpector, J.'
'Pereira, M. A.'
'Cuong, L.-D.'
'Pitta, I. R.'
'Galdino, S. L.'
'Cavalcanti De Amorim, E. L.'

_publ_section_title
;
 3-(4-Bromobenzyl)-5-(4-fluorobenzylidene)imidazolidine-2,4-dione
;
_journal_issue 12
_journal_name_full 'Acta Crystallographica Section C'
_journal_page_first 2620
_journal_page_last 2621
_journal_paper_doi 10.1107/S0108270195006639
_journal_volume 51
_journal_year 1995
_chemical_formula_moiety 'C17 H12 Br1 F1 N2 O2'
_chemical_formula_sum 'C17 H12 Br F N2 O2'
_chemical_formula_weight 375.20
_space_group_crystal_system triclinic
_space_group_IT_number 2
_space_group_name_Hall '-P 1'
_space_group_name_H-M_alt 'P -1'
_atom_type_scat_source 'SHELX76 (Sheldrick, 1976)'
_cell_angle_alpha 82.46(1)
_cell_angle_beta 81.70(2)
_cell_angle_gamma 77.03(2)
_cell_formula_units_Z 2
_cell_length_a 5.175(1)
_cell_length_b 11.172(2)
_cell_length_c 14.057(2)
_cell_measurement_reflns_used 25
_cell_measurement_temperature 292
_cell_measurement_theta_max 21
_cell_measurement_theta_min 9
_cell_volume 779.6(2)
_diffrn_measurement_device 'Enraf-Nonius CAD-4'
_diffrn_measurement_method \w/2\q
_diffrn_radiation_type MoK\a
_diffrn_radiation_wavelength 0.71073
_diffrn_reflns_av_R_equivalents 0.015
_diffrn_reflns_limit_h_max 6
_diffrn_reflns_limit_h_min -6
_diffrn_reflns_limit_k_max 13
_diffrn_reflns_limit_k_min -13
_diffrn_reflns_limit_l_max 16
_diffrn_reflns_limit_l_min -1
_diffrn_reflns_number 3096
_diffrn_reflns_theta_max 25
_diffrn_standards_decay_% +-0.7
_diffrn_standards_interval_time 30
_diffrn_standards_number 2
_exptl_absorpt_coefficient_mu 2.629
_exptl_absorpt_correction_T_max 1.00
_exptl_absorpt_correction_T_min 0.511
_exptl_absorpt_correction_type 'empirical (DIFABS; Walker & Stuart, 1983)'
_exptl_crystal_colour colourless
_exptl_crystal_density_diffrn 1.598
_exptl_crystal_description irregular
_exptl_crystal_size_max 0.45
_exptl_crystal_size_mid 0.25
_exptl_crystal_size_min 0.15
_refine_diff_density_max 0.73
_refine_diff_density_min -0.70
_refine_ls_extinction_method none
_refine_ls_goodness_of_fit_obs 1.65
_refine_ls_hydrogen_treatment 'one overall Uiso=0.067(5)\%A^2^'
_refine_ls_number_parameters 209
_refine_ls_number_reflns 1601
_refine_ls_R_factor_obs 0.058
_refine_ls_shift/esd_max 0.001
_refine_ls_structure_factor_coef F
_refine_ls_weighting_details 'w = 1/[\s^2^(|F~o~|) + 0.0011|F~o~|^2^]'
_refine_ls_weighting_scheme calc
_refine_ls_wR_factor_obs 0.062
_reflns_number_observed 1601
_reflns_number_total 2408
_reflns_observed_criterion >3\s(I)
_cod_data_source_file pt1003.cif
_cod_data_source_block pt1003a
_cod_depositor_comments
;
 Changing the space group from 'P 1' to 'P -1' after consulting the original
 publication. All related space group information was changed accordingly.

 Antanas Vaitkus,
 2017-07-05

The following automatic conversions were performed:

'_refine_ls_weighting_scheme' value 'w = 1/[\s^2^(|F~o~|) +
0.0011|F~o~|^2^]' was changed to 'calc'. New tag
'_refine_ls_weighting_details' was created. The value of the new tag
was set to 'w = 1/[\s^2^(|F~o~|) + 0.0011|F~o~|^2^]'.

Automatic conversion script
Id: cif_fix_values 3143 2015-03-26 13:38:13Z robertas 
;
_cod_original_cell_volume 779.5(3)
_cod_original_formula_sum 'C17 H12 Br1 F1 N2 O2'
_cod_database_code 2004312

loop_
_space_group_symop_id
_space_group_symop_operation_xyz
1 x,y,z
2 -x,-y,-z

loop_
_atom_site_aniso_label
_atom_site_aniso_U_11
_atom_site_aniso_U_22
_atom_site_aniso_U_33
_atom_site_aniso_U_12
_atom_site_aniso_U_13
_atom_site_aniso_U_23
Br .0849(6) .1352(9) .0669(5) -.0105(5) -.0170(4) .0214(5)
F .109(3) .064(2) .098(3) -.018(2) .011(3) -.022(2)
O(1) .068(3) .039(2) .065(3) -.024(2) -.004(2) -.013(2)
O(2) .071(3) .057(3) .095(4) -.039(2) .002(3) -.010(2)
N(1) .052(3) .034(2) .052(3) -.016(2) -.005(2) -.005(2)
N(2) .054(3) .031(2) .048(3) -.019(2) -.009(2) -.005(2)
C(1) .052(4) .079(5) .048(4) -.003(3) .000(3) .003(4)
C(2) .082(5) .051(4) .074(5) -.010(4) -.002(4) .012(4)
C(3) .070(4) .057(4) .073(5) -.023(3) -.007(4) -.002(4)
C(4) .040(3) .040(3) .054(3) -.009(3) .005(3) -.002(3)
C(S) .065(4) .056(4) .062(4) -.022(3) -.007(3) .003(3)
C(6) .074(5) .087(5) .066(5) -.034(4) -.009(4) .000(4)
C(7) .053(3) .042(3) .066(4) -.012(3) -.008(3) -.005(3)
C(8) .051(3) .037(3) .050(3) -.013(3) -.019(3) -.003(3)
C(9) .053(3) .034(3) .056(3) -.019(3) -.020(3) .007(3)
C(10) .053(3) .043(3) .057(4) -.018(3) -.018(3) .005(3)
C(11) .061(4) .032(3) .067(4) -.021(3) -.019(3) .001(3)
C(12) .062(4) .033(3) .059(4) -.016(3) -.021(3) -.001(3)
C(13) .068(4) .038(3) .073(4) -.015(3) -.008(4) -.015(3)
C(14) .080(4) .037(3) .070(4) -.023(3) -.008(4) -.010(3)
C(15) .073(4) .057(4) .058(4) -.004(3) -.005(3) -.007(3)
C(16) .090(5) .040(4) .075(5) -.014(4) -.015(4) -.009(3)
C(17) .074(4) .039(3) .072(4) -.020(3) -.018(4) -.009(3)

loop_
_atom_site_label
_atom_site_fract_x
_atom_site_fract_y
_atom_site_fract_z
_atom_site_B_iso_or_equiv
Br .4214(2) .2614(1) .0837(1) 7.88(5)
F .9791(9) .0089(3) -.8383(3) 7.2(2)
O(1) .2653(8) .5349(3) -.3994(3) 4.3(2)
O(2) -.1891(8) .2246(4) -.3658(3) 5.6(2)
N(1) -.0045(9) .3928(4) -.3623(3) 3.6(2)
N(2) .3114(8) .3686(3) -.4864(3) 3.3(2)
C(1) .243(1) .3185(7) -.0273(4) 5.0(3)
C(2) .095(1) .2450(6) -.0579(5) 5.7(4)
C(3) -.037(1) .2874(6) -.1370(5) 5.2(3)
C(4) -.023(1) .4003(5) -.1880(4) 3.6(2)
C(5) .126(1) .4702(5) -.1558(5) 4.8(3)
C(6) .260(1) .4296(7) -.0761(5) 5.8(4)
C(7) -.161(1) .4434(5) -.2763(5) 4.2(3)
C(8) .200(1) .4414(5) -.4155(4) 3.5(2)
C(9) .189(1) .2677(5) -.4795(4) 3.6(3)
C(10) -.026(1) .2867(5) -.3981(4) 3.9(3)
C(11) .239(1) .1705(5) -.5315(4) 4.0(3)
C(12) .437(1) .1328(5) -.6104(4) 3.9(3)
C(13) .634(1) .1969(5) -.6530(5) 4.6(3)
C(14) .814(1) .1560(5) -.7285(5) 4.8(3)
C(15) .801(1) .0499(6) -.7633(5) 5.0(3)
C(16) .612(1) -.0175(5) -.7250(5) 5.3(3)
C(17) .432(1) .0252(5) -.6497(5) 4.7(3)
H(N2) .4569 .3849 -.5340 ?
H(C2) .0851 .1661 -.0220 ?
H(C3) -.1464 .2368 -.1616 ?
H(C5) .1335 .5507 -.1920 ?
H(C6) .3764 .4788 -.0566 ?
H(C7) -.3326 .4172 -.2664 ?
H'(C7) -.1988 .5306 -.2874 ?
H(C11) .1087 .1153 -.5132 ?
H(C13) .6386 .2720 -.6264 ?
H(C14) .9559 .2023 -.7568 ?
H(C16) .6035 -.0946 -.7519 ?
H(C17) .2904 -.0213 -.6222 ?

loop_
_geom_angle_atom_site_label_1
_geom_angle_atom_site_label_2
_geom_angle_atom_site_label_3
_geom_angle
_geom_angle_publ_flag
C(7) N(1) C(8) 123.7(4) yes
C(7) N(1) C(10) 125.7(5) yes
C(8) N(1) C(10) 110.5(4) yes
C(8) N(2) C(9) 110.5(4) yes
Br C(1) C(2) 119.2(5) yes
Br C(1) C(6) 120.4(5) yes
C(2) C(1) C(6) 120.4(6) yes
C(1) C(2) C(3) 119.0(6) yes
C(2) C(3) C(4) 121.8(6) yes
C(3) C(4) C(5) 117.6(5) yes
C(3) C(4) C(7) 121.1(5) yes
C(5) C(4) C(7) 121.3(5) yes
C(4) C(5) C(6) 121.7(6) yes
C(1) C(6) C(5) 119.6(7) yes
N(1) C(7) C(4) 112.2(5) yes
O(1) C(8) N(1) 124.6(5) yes
O(1) C(8) N(2) 127.1(5) yes
N(1) C(8) N(2) 108.3(4) yes
N(2) C(9) C(10) 105.2(4) yes
N(2) C(9) C(11) 131.4(5) yes
C(10) C(9) C(11) 123.4(5) yes
O(2) C(10) N(1) 125.0(5) yes
O(2) C(10) C(9) 129.6(5) yes
N(1) C(10) C(9) 105.4(5) yes
C(9) C(11) C(12) 132.7(5) yes
C(11) C(12) C(13) 125.1(5) yes
C(11) C(12) C(17) 118.2(5) yes
C(13) C(12) C(17) 116.6(5) yes
C(12) C(13) C(14) 121.8(6) yes
C(13) C(14) C(15) 119.0(6) yes
F C(15) C(14) 119.2(6) yes
F C(15) C(16) 118.5(6) yes
C(14) C(15) C(16) 122.2(6) yes
C(15) C(16) C(17) 118.0(6) yes
C(12) C(17) C(16) 122.3(6) yes

loop_
_geom_bond_atom_site_label_1
_geom_bond_atom_site_label_2
_geom_bond_distance
_geom_bond_publ_flag
Br C(1) 1.893(6) yes
O(1) C(8) 1.224(6) yes
N(1) C(7) 1.459(8) yes
N(1) C(10) 1.379(7) yes
N(2) C(9) 1.398(7) yes
C(1) C(6) 1.350(10) yes
C(3) C(4) 1.378(9) yes
C(4) C(7) 1.492(8) yes
C(9) C(10) 1.477(8) yes
C(11) C(12) 1.435(8) yes
C(12) C(17) 1.394(8) yes
C(14) C(15) 1.359(9) yes
C(16) C(17) 1.370(10) yes
F C(15) 1.352(8) yes
O(2) C(10) 1.212(7) yes
N(1) C(8) 1.377(7) yes
N(2) C(8) 1.350(7) yes
C(1) C(2) 1.380(10) yes
C(2) C(3) 1.360(10) yes
C(4) C(5) 1.369(8) yes
C(5) C(6) 1.380(10) yes
C(9) C(11) 1.345(8) yes
C(12) C(13) 1.396(9) yes
C(13) C(14) 1.361(9) yes
C(15) C(16) 1.370(10) yes
